data_4340086
loop_
_publ_author_name
'Handke, Marcel'
'Weber, Hanna'
'Lange, Marcus'
'M\"ollmer, Jens'
'Lincke, J\"org'
'Gl\"aser, Roger'
'Staudt, Reiner'
'Krautscheid, Harald'

_publ_section_title
;
 Network Flexibility: Control of Gate Opening in an Isostructural Series
 of Ag-MOFs by Linker Substitution.
;
_journal_issue 14
_journal_name_full 'Inorganic chemistry'
_journal_page_first 7599
_journal_page_last 7607
_journal_paper_doi 10.1021/ic500908r
_journal_volume 53
_journal_year 2014
_chemical_formula_moiety 'C36 H30 Ag2 N8 O6'
_chemical_formula_sum 'C36 H30 Ag2 N8 O6'
_chemical_formula_weight 886.42
_chemical_name_systematic
;
 ?
;
_space_group_IT_number 142
_symmetry_cell_setting tetragonal
_symmetry_Int_Tables_number 142
_symmetry_space_group_name_Hall '-I 4bd 2c'
_symmetry_space_group_name_H-M 'I 41/a c d :2'
_atom_sites_solution_hydrogens geom
_atom_sites_solution_primary direct
_atom_sites_solution_secondary difmap
_audit_creation_method SHELXL-97
_cell_angle_alpha 90.00
_cell_angle_beta 90.00
_cell_angle_gamma 90.00
_cell_formula_units_Z 48
_cell_length_a 28.737(3)
_cell_length_b 28.737(3)
_cell_length_c 69.398(10)
_cell_measurement_reflns_used 39269
_cell_measurement_temperature 180(2)
_cell_measurement_theta_max 29.47
_cell_measurement_theta_min 1.35
_cell_volume 57310(12)
_computing_cell_refinement 'XDS, Kabsch, W. (2010) Acta Cryst.'
_computing_data_collection 'marCCD 1994-2002'
_computing_data_reduction 'XDS, Kabsch, W. (2010) Acta Cryst.'
_computing_molecular_graphics 'DIAMOND 3.2'
_computing_publication_material 'WinGX publication routines (Farrugia, 1999)'
_computing_structure_refinement 'SHELXL-97 Sheldrick, G. M. (2008) Acta Cryst.'
_computing_structure_solution 'SHELXS-97 Sheldrick, G. M. (2008) Acta Cryst.'
_diffrn_ambient_temperature 180(2)
_diffrn_measured_fraction_theta_full 0.999
_diffrn_measured_fraction_theta_max 0.999
_diffrn_measurement_device_type 'MX-225 CCD'
_diffrn_measurement_method 'rotation method'
_diffrn_radiation_monochromator 'Si 111'
_diffrn_radiation_source 'BESSY BL MX-14.2'
_diffrn_radiation_type synchrotron
_diffrn_radiation_wavelength 0.82657
_diffrn_reflns_av_R_equivalents 0.0223
_diffrn_reflns_av_sigmaI/netI 0.0277
_diffrn_reflns_limit_h_max 34
_diffrn_reflns_limit_h_min -34
_diffrn_reflns_limit_k_max 33
_diffrn_reflns_limit_k_min -33
_diffrn_reflns_limit_l_max 82
_diffrn_reflns_limit_l_min -82
_diffrn_reflns_number 24532
_diffrn_reflns_theta_full 29.47
_diffrn_reflns_theta_max 29.47
_diffrn_reflns_theta_min 1.35
_exptl_absorpt_coefficient_mu 1.275
_exptl_absorpt_correction_type none
_exptl_crystal_colour colourless
_exptl_crystal_density_diffrn 1.233
_exptl_crystal_density_method 'not measured'
_exptl_crystal_description prism
_exptl_crystal_F_000 21312
_exptl_crystal_size_max 0.15
_exptl_crystal_size_mid 0.15
_exptl_crystal_size_min 0.10
_refine_diff_density_max 1.122
_refine_diff_density_min -0.807
_refine_diff_density_rms 0.092
_refine_ls_extinction_method none
_refine_ls_goodness_of_fit_ref 1.049
_refine_ls_hydrogen_treatment mixed
_refine_ls_matrix_type full
_refine_ls_number_parameters 729
_refine_ls_number_reflns 12653
_refine_ls_number_restraints 65
_refine_ls_restrained_S_all 1.047
_refine_ls_R_factor_all 0.0673
_refine_ls_R_factor_gt 0.0549
_refine_ls_shift/su_max 0.002
_refine_ls_shift/su_mean 0.000
_refine_ls_structure_factor_coef Fsqd
_refine_ls_weighting_details 'calc w=1/[\s^2^(Fo^2^)+(0.0932P)^2^+166.7187P] where P=(Fo^2^+2Fc^2^)/3'
_refine_ls_weighting_scheme calc
_refine_ls_wR_factor_gt 0.1575
_refine_ls_wR_factor_ref 0.1641
_reflns_number_gt 9948
_reflns_number_total 12653
_reflns_threshold_expression >2sigma(I)
_cod_data_source_file ic500908r_si_002.cif
_cod_data_source_block compound_1
_cod_depositor_comments 'Adding full bibliography for 4340086--4340098.cif.'
_cod_original_cell_volume 57308(12)
_cod_original_sg_symbol_H-M 'I 41/acd'
_cod_database_code 4340086

loop_
_symmetry_equiv_pos_as_xyz
'x, y, z'
'-y+1/4, x+3/4, z+1/4'
'-x+1/2, -y, z+1/2'
'y+1/4, -x+1/4, z+3/4'
'x, -y, -z+1/2'
'y+1/4, x+3/4, -z+3/4'
'-x+1/2, y, -z'
'-y+1/4, -x+1/4, -z+1/4'
'x+1/2, y+1/2, z+1/2'
'-y+3/4, x+5/4, z+3/4'
'-x+1, -y+1/2, z+1'
'y+3/4, -x+3/4, z+5/4'
'x+1/2, -y+1/2, -z+1'
'y+3/4, x+5/4, -z+5/4'
'-x+1, y+1/2, -z+1/2'
'-y+3/4, -x+3/4, -z+3/4'
'-x, -y, -z'
'y-1/4, -x-3/4, -z-1/4'
'x-1/2, y, -z-1/2'
'-y-1/4, x-1/4, -z-3/4'
'-x, y, z-1/2'
'-y-1/4, -x-3/4, z-3/4'
'x-1/2, -y, z'
'y-1/4, x-1/4, z-1/4'
'-x+1/2, -y+1/2, -z+1/2'
'y+1/4, -x-1/4, -z+1/4'
'x, y+1/2, -z'
'-y+1/4, x+1/4, -z-1/4'
'-x+1/2, y+1/2, z'
'-y+1/4, -x-1/4, z-1/4'
'x, -y+1/2, z+1/2'
'y+1/4, x+1/4, z+1/4'

loop_
_atom_site_label
_atom_site_type_symbol
_atom_site_fract_x
_atom_site_fract_y
_atom_site_fract_z
_atom_site_U_iso_or_equiv
_atom_site_adp_type
_atom_site_occupancy
_atom_site_symmetry_multiplicity
_atom_site_calc_flag
_atom_site_refinement_flags
_atom_site_disorder_assembly
_atom_site_disorder_group
C1 C 0.6491(3) 0.8667(2) 0.58846(7) 0.073(2) Uani 1 1 d . C .
C2 C 0.6046(2) 0.8956(2) 0.58813(6) 0.0643(17) Uani 1 1 d . . .
C3 C 0.5901(2) 0.9168(2) 0.57121(6) 0.0577(14) Uani 1 1 d . . .
H3 H 0.6085 0.9151 0.5598 0.069 Uiso 1 1 calc R . .
C4 C 0.54855(18) 0.94035(18) 0.57133(6) 0.0478(12) Uani 1 1 d . . .
C5 C 0.52138(19) 0.94543(19) 0.58742(6) 0.0521(13) Uani 1 1 d . . .
H5 H 0.4930 0.9623 0.5870 0.063 Uiso 1 1 calc R . .
C6 C 0.5369(2) 0.9250(2) 0.60442(7) 0.0624(16) Uani 1 1 d . . .
C7 C 0.5778(2) 0.9000(2) 0.60445(7) 0.0723(19) Uani 1 1 d . . .
H7 H 0.5877 0.8855 0.6160 0.087 Uiso 1 1 calc R . .
C8A C 0.4705(6) 0.8998(6) 0.5464(2) 0.043(5) Uiso 0.39(3) 1 d P A 1
H8A H 0.4415 0.9060 0.5534 0.065 Uiso 0.39(3) 1 calc PR A 1
H8B H 0.4903 0.8794 0.5542 0.065 Uiso 0.39(3) 1 calc PR A 1
H8C H 0.4634 0.8847 0.5341 0.065 Uiso 0.39(3) 1 calc PR A 1
C8B C 0.4575(4) 0.9152(5) 0.55019(15) 0.050(3) Uiso 0.61(3) 1 d P A 2
H8D H 0.4382 0.9330 0.5592 0.075 Uiso 0.61(3) 1 calc PR A 2
H8E H 0.4710 0.8884 0.5569 0.075 Uiso 0.61(3) 1 calc PR A 2
H8F H 0.4383 0.9042 0.5394 0.075 Uiso 0.61(3) 1 calc PR A 2
C9 C 0.49574(18) 0.94547(18) 0.54265(6) 0.0486(12) Uani 1 1 d . . .
C10 C 0.55430(16) 0.99356(16) 0.54269(6) 0.0396(10) Uani 1 1 d . . .
C11 C 0.59728(18) 1.0190(2) 0.54834(7) 0.0543(13) Uani 1 1 d . A .
H11A H 0.6241 0.9981 0.5473 0.081 Uiso 1 1 calc R . .
H11B H 0.5944 1.0298 0.5617 0.081 Uiso 1 1 calc R . .
H11C H 0.6017 1.0458 0.5398 0.081 Uiso 1 1 calc R . .
C12 C 0.4730(3) 0.9488(3) 0.62597(8) 0.091(3) Uani 1 1 d . . .
C13 C 0.4517(3) 0.9397(3) 0.64589(9) 0.090(2) Uani 1 1 d . . .
C14 C 0.4682(3) 0.9080(3) 0.65810(9) 0.086(2) Uani 1 1 d . . .
H14 H 0.4962 0.8920 0.6551 0.103 Uiso 1 1 calc R . .
C15 C 0.4442(3) 0.8978(3) 0.67557(9) 0.099(2) Uani 1 1 d . . .
H15 H 0.4553 0.8744 0.6841 0.119 Uiso 1 1 calc R . .
C16 C 0.4051(3) 0.9224(4) 0.67980(9) 0.106(3) Uani 1 1 d . . .
H16 H 0.3873 0.9151 0.6909 0.127 Uiso 1 1 calc R . .
C17 C 0.3918(3) 0.9579(4) 0.66785(10) 0.106(3) Uani 1 1 d . . .
H17 H 0.3657 0.9763 0.6713 0.128 Uiso 1 1 calc R . .
C18 C 0.4152(3) 0.9680(3) 0.65082(10) 0.098(2) Uani 1 1 d . . .
H18 H 0.4063 0.9935 0.6429 0.118 Uiso 1 1 calc R . .
C19 C 0.8803(3) 0.6667(2) 0.57433(7) 0.0607(16) Uani 1 1 d . D .
C20 C 0.9219(2) 0.63462(19) 0.57733(6) 0.0533(13) Uani 1 1 d . . .
C21 C 0.92653(19) 0.61089(19) 0.59443(6) 0.0535(13) Uani 1 1 d . . .
H21 H 0.9039 0.6143 0.6043 0.064 Uiso 1 1 calc R . .
C22 C 0.96411(17) 0.58233(19) 0.59705(7) 0.0526(13) Uani 1 1 d . . .
C23 C 0.9966(2) 0.57410(19) 0.58273(7) 0.0573(13) Uani 1 1 d . . .
H23 H 1.0217 0.5531 0.5847 0.069 Uiso 1 1 calc R . .
C24 C 0.9912(2) 0.59781(19) 0.56516(7) 0.0602(14) Uani 1 1 d . . .
C25 C 0.9544(2) 0.62874(19) 0.56295(7) 0.0597(14) Uani 1 1 d . . .
H25 H 0.9517 0.6461 0.5514 0.072 Uiso 1 1 calc R . .
C26 C 0.8942(2) 0.5159(3) 0.61756(9) 0.0748(19) Uani 1 1 d . . .
H26A H 0.8720 0.5416 0.6164 0.112 Uiso 1 1 calc R . .
H26B H 0.8816 0.4923 0.6263 0.112 Uiso 1 1 calc R . .
H26C H 0.8996 0.5019 0.6049 0.112 Uiso 1 1 calc R . .
C27 C 0.93908(18) 0.5338(2) 0.62536(7) 0.0555(13) Uani 1 1 d . B .
C28 C 1.0055(2) 0.5693(2) 0.62838(8) 0.074(2) Uani 1 1 d . . .
C29A C 1.0525(4) 0.5857(6) 0.62109(19) 0.056(4) Uiso 0.49(3) 1 d P B 1
H29A H 1.0763 0.5797 0.6309 0.084 Uiso 0.49(3) 1 calc PR B 1
H29B H 1.0511 0.6192 0.6184 0.084 Uiso 0.49(3) 1 calc PR B 1
H29C H 1.0604 0.5690 0.6092 0.084 Uiso 0.49(3) 1 calc PR B 1
C29B C 1.0436(4) 0.6057(5) 0.62587(16) 0.042(3) Uiso 0.51(3) 1 d P B 2
H29D H 1.0639 0.6056 0.6372 0.063 Uiso 0.51(3) 1 calc PR B 2
H29E H 1.0294 0.6365 0.6244 0.063 Uiso 0.51(3) 1 calc PR B 2
H29F H 1.0620 0.5985 0.6144 0.063 Uiso 0.51(3) 1 calc PR B 2
C30 C 1.0538(2) 0.5647(2) 0.54589(9) 0.0655(14) Uani 1 1 d U . .
C31 C 1.0781(2) 0.5688(2) 0.52630(11) 0.0801(18) Uani 1 1 d U . .
C32 C 1.1089(3) 0.5358(3) 0.52186(12) 0.102(2) Uani 1 1 d U . .
H32 H 1.1146 0.5107 0.5304 0.122 Uiso 1 1 calc R . .
C33 C 1.1337(3) 0.5390(3) 0.50372(13) 0.114(3) Uani 1 1 d U . .
H33 H 1.1574 0.5172 0.5007 0.136 Uiso 1 1 calc R . .
C34 C 1.1232(3) 0.5723(3) 0.49151(13) 0.105(2) Uani 1 1 d U . .
H34 H 1.1405 0.5747 0.4799 0.126 Uiso 1 1 calc R . .
C35 C 1.0880(4) 0.6038(4) 0.49494(15) 0.130(3) Uani 1 1 d U . .
H35 H 1.0790 0.6260 0.4855 0.155 Uiso 1 1 calc R . .
C36 C 1.0663(3) 0.6018(3) 0.51268(13) 0.120(3) Uani 1 1 d U . .
H36 H 1.0426 0.6237 0.5156 0.144 Uiso 1 1 calc R . .
C37 C 0.5916(2) 0.6312(2) 0.49531(7) 0.0580(15) Uani 1 1 d . . .
C38 C 0.62150(18) 0.67419(18) 0.49611(6) 0.0488(12) Uani 1 1 d . . .
C39 C 0.64882(18) 0.68472(17) 0.51226(6) 0.0484(12) Uani 1 1 d . . .
H39 H 0.6491 0.6646 0.5231 0.058 Uiso 1 1 calc R . .
C40 C 0.67502(17) 0.72448(17) 0.51219(6) 0.0461(11) Uani 1 1 d . D .
C41 C 0.67690(17) 0.75413(17) 0.49633(6) 0.0465(11) Uani 1 1 d . . .
H41 H 0.6965 0.7808 0.4964 0.056 Uiso 1 1 calc R . .
C42 C 0.64948(17) 0.74386(17) 0.48043(6) 0.0453(11) Uani 1 1 d . . .
C43 C 0.62189(17) 0.70425(17) 0.48066(6) 0.0460(11) Uani 1 1 d . . .
H43 H 0.6027 0.6977 0.4698 0.055 Uiso 1 1 calc R . .
C44 C 0.7547(2) 0.66683(19) 0.53101(7) 0.0554(13) Uani 1 1 d . . .
H44A H 0.7813 0.6578 0.5390 0.083 Uiso 1 1 calc R . .
H44B H 0.7645 0.6695 0.5175 0.083 Uiso 1 1 calc R . .
H44C H 0.7302 0.6432 0.5321 0.083 Uiso 1 1 calc R . .
C45 C 0.73640(17) 0.71208(17) 0.53772(7) 0.0469(11) Uani 1 1 d . D .
C46 C 0.69612(19) 0.77680(18) 0.53996(7) 0.0523(12) Uani 1 1 d . C .
C47 C 0.6620(2) 0.8143(2) 0.53560(9) 0.0715(18) Uani 1 1 d . . .
H47A H 0.6625 0.8375 0.5459 0.107 Uiso 1 1 calc R . .
H47B H 0.6307 0.8009 0.5346 0.107 Uiso 1 1 calc R . .
H47C H 0.6702 0.8292 0.5234 0.107 Uiso 1 1 calc R . .
C48 C 0.6683(2) 0.81341(19) 0.46075(7) 0.0578(14) Uani 1 1 d . . .
C49 C 0.6607(2) 0.83577(19) 0.44162(8) 0.0611(14) Uani 1 1 d . . .
C50 C 0.6274(2) 0.8214(2) 0.42864(9) 0.079(2) Uani 1 1 d . . .
H50 H 0.6078 0.7959 0.4318 0.095 Uiso 1 1 calc R . .
C51 C 0.6222(3) 0.8438(3) 0.41093(11) 0.097(3) Uani 1 1 d . . .
H51 H 0.6000 0.8330 0.4018 0.117 Uiso 1 1 calc R . .
C52 C 0.6497(3) 0.8821(3) 0.40686(11) 0.097(2) Uani 1 1 d . . .
H52 H 0.6450 0.8987 0.3952 0.116 Uiso 1 1 calc R . .
C53 C 0.6835(3) 0.8965(2) 0.41929(10) 0.085(2) Uani 1 1 d . . .
H53 H 0.7025 0.9225 0.4162 0.102 Uiso 1 1 calc R . .
C54 C 0.6897(3) 0.8727(2) 0.43643(9) 0.0779(19) Uani 1 1 d . . .
H54 H 0.7143 0.8817 0.4448 0.094 Uiso 1 1 calc R . .
Ag1A Ag 0.73841(15) 0.82097(12) 0.58170(4) 0.0563(7) Uani 0.60 1 d P C 1
Ag1B Ag 0.7304(2) 0.81521(16) 0.58242(6) 0.0640(13) Uani 0.40 1 d P C 2
Ag2A Ag 0.79623(13) 0.71768(12) 0.57603(4) 0.0493(5) Uani 0.50 1 d P D 1
Ag2B Ag 0.78957(15) 0.71052(12) 0.57919(4) 0.0693(9) Uani 0.50 1 d P D 2
Ag3 Ag 0.452388(15) 0.958577(14) 0.499389(5) 0.05512(15) Uani 1 1 d . . .
N1 N 0.49502(14) 0.96816(14) 0.52632(5) 0.0430(9) Uani 1 1 d . A .
N2 N 0.53193(13) 0.99904(13) 0.52627(5) 0.0409(9) Uani 1 1 d . . .
N3 N 0.53289(14) 0.96028(14) 0.55312(5) 0.0429(9) Uani 1 1 d . A .
N4 N 0.51222(19) 0.9271(2) 0.62197(5) 0.0747(16) Uani 1 1 d . . .
H4 H 0.5248 0.9117 0.6316 0.090 Uiso 1 1 calc R . .
N5 N 0.99742(16) 0.54809(18) 0.64472(6) 0.0711(15) Uani 1 1 d . B .
N6 N 0.95499(16) 0.52453(19) 0.64257(6) 0.0648(13) Uani 1 1 d . . .
N7 N 0.96943(14) 0.56097(17) 0.61578(6) 0.0568(12) Uani 1 1 d . B .
N8 N 1.0193(2) 0.59292(19) 0.54904(8) 0.0878(19) Uani 1 1 d . . .
H8 H 1.0128 0.6119 0.5395 0.105 Uiso 1 1 calc R . .
N9 N 0.75041(15) 0.73470(15) 0.55285(6) 0.0515(10) Uani 1 1 d . . .
N10 N 0.72503(16) 0.77600(15) 0.55432(6) 0.0539(11) Uani 1 1 d . C .
N11 N 0.70197(14) 0.73722(14) 0.52902(5) 0.0461(9) Uani 1 1 d . . .
N12 N 0.64851(15) 0.77095(14) 0.46362(5) 0.0524(11) Uani 1 1 d . . .
H12 H 0.6333 0.7591 0.4538 0.063 Uiso 1 1 calc R . .
O1 O 0.67913(17) 0.87514(17) 0.57651(6) 0.0819(14) Uani 1 1 d . . .
O2 O 0.6514(2) 0.8338(2) 0.60014(6) 0.112(2) Uani 1 1 d . . .
O3 O 0.4525(2) 0.9727(2) 0.61394(6) 0.119(2) Uani 1 1 d . . .
O4 O 0.84268(17) 0.65485(16) 0.58164(7) 0.0764(12) Uani 1 1 d . . .
O5 O 0.88879(18) 0.70432(15) 0.56521(6) 0.0809(14) Uani 1 1 d . . .
O6 O 1.06586(18) 0.5366(2) 0.55813(7) 0.0945(16) Uani 1 1 d U . .
O7 O 0.60369(17) 0.59725(15) 0.50575(6) 0.0793(13) Uani 1 1 d . . .
O8 O 0.55707(16) 0.63069(16) 0.48471(6) 0.0776(13) Uani 1 1 d . . .
O9 O 0.69132(18) 0.83300(14) 0.47332(6) 0.0787(13) Uani 1 1 d . . .

loop_
_atom_site_aniso_label
_atom_site_aniso_U_11
_atom_site_aniso_U_22
_atom_site_aniso_U_33
_atom_site_aniso_U_23
_atom_site_aniso_U_13
_atom_site_aniso_U_12
C1 0.105(5) 0.095(5) 0.019(2) 0.004(3) -0.018(3) 0.053(4)
C2 0.089(4) 0.084(4) 0.019(2) 0.004(2) -0.012(2) 0.035(3)
C3 0.074(4) 0.078(4) 0.021(2) 0.008(2) -0.007(2) 0.031(3)
C4 0.068(3) 0.057(3) 0.018(2) 0.0104(19) -0.013(2) 0.016(2)
C5 0.067(3) 0.067(3) 0.023(2) 0.006(2) -0.010(2) 0.022(3)
C6 0.084(4) 0.079(4) 0.024(2) 0.008(2) -0.004(2) 0.033(3)
C7 0.097(5) 0.100(5) 0.020(2) 0.013(3) -0.008(2) 0.046(4)
C9 0.058(3) 0.061(3) 0.027(2) 0.018(2) -0.014(2) -0.006(2)
C10 0.046(3) 0.053(3) 0.0201(19) 0.0022(18) -0.0089(18) 0.007(2)
C11 0.056(3) 0.074(4) 0.033(2) 0.006(2) -0.019(2) -0.009(3)
C12 0.109(5) 0.134(6) 0.030(3) 0.011(3) -0.006(3) 0.063(5)
C13 0.092(5) 0.132(7) 0.045(3) 0.009(4) -0.002(3) 0.027(5)
C14 0.100(5) 0.112(6) 0.045(3) 0.003(4) -0.002(3) 0.016(4)
C15 0.125(7) 0.128(7) 0.044(3) 0.006(4) -0.002(4) -0.001(5)
C16 0.109(6) 0.175(9) 0.034(3) -0.009(4) 0.011(4) 0.008(6)
C17 0.112(7) 0.154(8) 0.053(4) -0.002(5) -0.006(4) 0.019(6)
C18 0.091(5) 0.149(8) 0.054(4) -0.002(4) 0.000(4) 0.024(5)
C19 0.097(5) 0.055(3) 0.030(2) -0.007(2) -0.030(3) 0.022(3)
C20 0.076(4) 0.059(3) 0.025(2) 0.002(2) -0.013(2) 0.016(3)
C21 0.065(3) 0.071(3) 0.025(2) 0.008(2) -0.004(2) 0.011(3)
C22 0.050(3) 0.071(3) 0.037(2) 0.025(2) -0.002(2) 0.001(2)
C23 0.061(3) 0.058(3) 0.053(3) 0.020(2) 0.006(3) -0.001(3)
C24 0.077(4) 0.055(3) 0.049(3) 0.012(2) 0.024(3) -0.001(3)
C25 0.089(4) 0.061(3) 0.029(2) 0.014(2) 0.000(2) 0.010(3)
C26 0.058(3) 0.109(5) 0.058(3) 0.028(3) -0.015(3) -0.025(3)
C27 0.048(3) 0.079(4) 0.040(3) 0.019(3) -0.002(2) -0.010(3)
C28 0.054(3) 0.113(5) 0.055(3) 0.056(3) -0.019(3) -0.028(3)
C30 0.063(4) 0.064(4) 0.070(4) 0.003(3) 0.005(3) -0.005(3)
C31 0.074(4) 0.073(4) 0.093(4) -0.016(3) 0.028(3) -0.012(3)
C32 0.108(6) 0.100(6) 0.097(5) 0.001(4) 0.025(4) 0.022(4)
C33 0.112(6) 0.129(7) 0.099(6) -0.034(5) 0.020(5) 0.039(5)
C34 0.112(6) 0.113(6) 0.091(5) -0.017(4) 0.045(5) -0.025(4)
C35 0.146(8) 0.120(7) 0.123(7) 0.024(6) 0.067(6) 0.008(5)
C36 0.136(7) 0.110(6) 0.114(6) 0.032(5) 0.065(6) 0.029(5)
C37 0.078(4) 0.071(4) 0.024(2) -0.012(2) 0.015(2) -0.031(3)
C38 0.057(3) 0.063(3) 0.026(2) -0.011(2) 0.003(2) -0.017(2)
C39 0.066(3) 0.054(3) 0.026(2) -0.0016(19) -0.001(2) -0.012(2)
C40 0.056(3) 0.052(3) 0.030(2) -0.005(2) -0.011(2) -0.006(2)
C41 0.056(3) 0.047(3) 0.037(2) 0.002(2) -0.012(2) -0.008(2)
C42 0.057(3) 0.048(3) 0.032(2) -0.0025(19) -0.010(2) -0.005(2)
C43 0.048(3) 0.062(3) 0.028(2) -0.009(2) -0.0066(19) -0.011(2)
C44 0.065(3) 0.060(3) 0.041(3) -0.010(2) -0.001(2) 0.002(3)
C45 0.051(3) 0.054(3) 0.035(2) 0.000(2) -0.009(2) -0.002(2)
C46 0.062(3) 0.055(3) 0.041(3) 0.001(2) -0.023(2) 0.001(2)
C47 0.099(5) 0.053(3) 0.062(3) -0.010(3) -0.040(3) 0.017(3)
C48 0.080(4) 0.051(3) 0.043(3) 0.003(2) -0.015(3) -0.007(3)
C49 0.076(4) 0.052(3) 0.055(3) 0.010(2) -0.021(3) 0.000(3)
C50 0.084(5) 0.080(4) 0.072(4) 0.029(3) -0.037(4) -0.010(3)
C51 0.093(5) 0.112(6) 0.087(5) 0.052(4) -0.051(4) -0.015(4)
C52 0.092(5) 0.107(6) 0.091(5) 0.052(5) -0.035(4) 0.003(4)
C53 0.122(6) 0.064(4) 0.069(4) 0.024(3) -0.019(4) -0.016(4)
C54 0.112(5) 0.054(3) 0.067(4) 0.010(3) -0.036(4) -0.015(3)
Ag1A 0.0672(11) 0.0649(10) 0.0367(8) 0.0053(7) -0.0211(7) 0.0163(6)
Ag1B 0.080(2) 0.0596(15) 0.0526(19) -0.0345(14) -0.0494(15) 0.0410(17)
Ag2A 0.0536(10) 0.0605(9) 0.0339(6) 0.0086(5) -0.0232(6) 0.0128(6)
Ag2B 0.0717(14) 0.0707(16) 0.0656(17) -0.0344(13) -0.0329(12) 0.0219(11)
Ag3 0.0712(3) 0.0674(3) 0.02674(19) 0.01872(16) -0.01973(16) -0.0298(2)
N1 0.052(2) 0.052(2) 0.0250(17) 0.0166(16) -0.0126(16) -0.0083(18)
N2 0.048(2) 0.053(2) 0.0214(17) 0.0094(15) -0.0122(15) -0.0024(17)
N3 0.056(2) 0.056(2) 0.0160(16) 0.0155(15) -0.0081(15) 0.0098(18)
N4 0.094(4) 0.112(4) 0.0183(19) 0.016(2) -0.001(2) 0.041(3)
N5 0.052(3) 0.105(4) 0.056(3) 0.055(3) -0.014(2) -0.030(3)
N6 0.057(3) 0.089(3) 0.049(3) 0.039(2) -0.014(2) -0.026(2)
N7 0.046(2) 0.083(3) 0.042(2) 0.035(2) -0.0067(18) -0.010(2)
N8 0.132(5) 0.064(3) 0.068(3) 0.020(3) 0.056(3) 0.012(3)
N9 0.053(2) 0.061(3) 0.040(2) -0.0080(19) -0.0181(18) 0.0059(19)
N10 0.067(3) 0.053(3) 0.042(2) -0.0077(19) -0.022(2) 0.001(2)
N11 0.062(3) 0.047(2) 0.0291(18) -0.0010(16) -0.0136(17) -0.0037(18)
N12 0.070(3) 0.053(2) 0.034(2) 0.0054(18) -0.0229(19) -0.012(2)
O1 0.097(3) 0.103(3) 0.045(2) 0.010(2) -0.004(2) 0.058(3)
O2 0.146(5) 0.145(5) 0.043(2) 0.032(3) 0.011(3) 0.092(4)
O3 0.123(4) 0.191(6) 0.042(2) 0.028(3) 0.010(3) 0.084(4)
O4 0.073(3) 0.079(3) 0.078(3) -0.007(2) -0.016(2) 0.021(2)
O5 0.120(4) 0.068(3) 0.054(2) 0.003(2) -0.032(2) 0.033(2)
O6 0.094(4) 0.119(4) 0.071(3) -0.018(3) 0.001(3) 0.045(3)
O7 0.108(4) 0.072(3) 0.057(2) 0.002(2) -0.003(2) -0.044(3)
O8 0.087(3) 0.094(3) 0.052(2) -0.012(2) -0.009(2) -0.044(2)
O9 0.125(4) 0.060(2) 0.051(2) -0.0014(19) -0.028(2) -0.031(2)

loop_
_atom_type_symbol
_atom_type_description
_atom_type_scat_dispersion_real
_atom_type_scat_dispersion_imag
_atom_type_scat_source
C C -0.0020 0.0023 'International Tables Vol C Tables 4.2.6.8 and 6.1.1.4'
Ag Ag -0.8864 1.4495 'International Tables Vol C Tables 4.2.6.8 and 6.1.1.4'
N N -0.0031 0.0047 'International Tables Vol C Tables 4.2.6.8 and 6.1.1.4'
O O -0.0042 0.0085 'International Tables Vol C Tables 4.2.6.8 and 6.1.1.4'
H H 0.0000 0.0000 'International Tables Vol C Tables 4.2.6.8 and 6.1.1.4'

loop_
_geom_angle_atom_site_label_1
_geom_angle_atom_site_label_2
_geom_angle_atom_site_label_3
_geom_angle
_geom_angle_site_symmetry_1
_geom_angle_site_symmetry_3
O1 C1 O2 123.6(6) . .
O1 C1 C2 118.3(5) . .
O2 C1 C2 118.0(6) . .
C7 C2 C3 119.3(5) . .
C7 C2 C1 120.5(4) . .
C3 C2 C1 120.3(5) . .
C4 C3 C2 118.2(5) . .
C4 C3 H3 120.9 . .
C2 C3 H3 120.9 . .
C5 C4 C3 123.6(4) . .
C5 C4 N3 119.2(4) . .
C3 C4 N3 117.2(4) . .
C4 C5 C6 117.6(5) . .
C4 C5 H5 121.2 . .
C6 C5 H5 121.2 . .
C7 C6 C5 119.6(5) . .
C7 C6 N4 116.7(4) . .
C5 C6 N4 123.6(5) . .
C2 C7 C6 121.7(4) . .
C2 C7 H7 119.2 . .
C6 C7 H7 119.2 . .
C9 C8A H8A 109.5 . .
C9 C8A H8B 109.5 . .
C9 C8A H8C 109.5 . .
C9 C8B H8D 109.5 . .
C9 C8B H8E 109.5 . .
H8D C8B H8E 109.5 . .
C9 C8B H8F 109.5 . .
H8D C8B H8F 109.5 . .
H8E C8B H8F 109.5 . .
N1 C9 N3 108.6(4) . .
N1 C9 C8B 125.6(5) . .
N3 C9 C8B 124.9(5) . .
N1 C9 C8A 124.8(6) . .
N3 C9 C8A 123.6(6) . .
C8B C9 C8A 24.2(5) . .
N2 C10 N3 109.1(4) . .
N2 C10 C11 125.0(4) . .
N3 C10 C11 125.9(4) . .
C10 C11 H11A 109.5 . .
C10 C11 H11B 109.5 . .
H11A C11 H11B 109.5 . .
C10 C11 H11C 109.5 . .
H11A C11 H11C 109.5 . .
H11B C11 H11C 109.5 . .
O3 C12 N4 122.0(6) . .
O3 C12 C13 121.0(6) . .
N4 C12 C13 116.8(5) . .
C14 C13 C18 121.3(7) . .
C14 C13 C12 123.2(7) . .
C18 C13 C12 115.4(6) . .
C13 C14 C15 120.7(8) . .
C13 C14 H14 119.6 . .
C15 C14 H14 119.6 . .
C16 C15 C14 118.4(8) . .
C16 C15 H15 120.8 . .
C14 C15 H15 120.8 . .
C15 C16 C17 119.1(7) . .
C15 C16 H16 120.4 . .
C17 C16 H16 120.4 . .
C16 C17 C18 122.4(8) . .
C16 C17 H17 118.8 . .
C18 C17 H17 118.8 . .
C13 C18 C17 117.3(8) . .
C13 C18 H18 121.4 . .
C17 C18 H18 121.4 . .
O4 C19 O5 126.9(6) . .
O4 C19 C20 117.5(5) . .
O5 C19 C20 115.5(6) . .
C21 C20 C25 119.9(5) . .
C21 C20 C19 119.6(5) . .
C25 C20 C19 120.5(4) . .
C22 C21 C20 119.2(5) . .
C22 C21 H21 120.4 . .
C20 C21 H21 120.4 . .
C21 C22 C23 122.7(4) . .
C21 C22 N7 117.2(4) . .
C23 C22 N7 120.1(5) . .
C22 C23 C24 117.8(5) . .
C22 C23 H23 121.1 . .
C24 C23 H23 121.1 . .
N8 C24 C25 114.7(5) . .
N8 C24 C23 125.9(6) . .
C25 C24 C23 119.3(5) . .
C20 C25 C24 121.0(4) . .
C20 C25 H25 119.5 . .
C24 C25 H25 119.5 . .
C27 C26 H26A 109.5 . .
C27 C26 H26B 109.5 . .
H26A C26 H26B 109.5 . .
C27 C26 H26C 109.5 . .
H26A C26 H26C 109.5 . .
H26B C26 H26C 109.5 . .
N6 C27 N7 110.0(5) . .
N6 C27 C26 124.4(5) . .
N7 C27 C26 125.5(5) . .
N5 C28 N7 109.7(4) . .
N5 C28 C29A 126.3(6) . .
N7 C28 C29A 120.8(6) . .
N5 C28 C29B 123.1(6) . .
N7 C28 C29B 125.9(5) . .
C29A C28 C29B 27.0(5) . .
C28 C29A H29A 109.5 . .
C28 C29A H29B 109.5 . .
C28 C29A H29C 109.5 . .
C28 C29B H29D 109.5 . .
C28 C29B H29E 109.5 . .
H29D C29B H29E 109.5 . .
C28 C29B H29F 109.5 . .
H29D C29B H29F 109.5 . .
H29E C29B H29F 109.5 . .
O6 C30 N8 120.8(6) . .
O6 C30 C31 122.6(6) . .
N8 C30 C31 116.7(6) . .
C32 C31 C36 119.5(7) . .
C32 C31 C30 117.0(7) . .
C36 C31 C30 123.2(6) . .
C31 C32 C33 118.8(8) . .
C31 C32 H32 120.6 . .
C33 C32 H32 120.6 . .
C34 C33 C32 119.6(8) . .
C34 C33 H33 120.2 . .
C32 C33 H33 120.2 . .
C33 C34 C35 122.4(8) . .
C33 C34 H34 118.8 . .
C35 C34 H34 118.8 . .
C34 C35 C36 117.2(9) . .
C34 C35 H35 121.4 . .
C36 C35 H35 121.4 . .
C35 C36 C31 121.9(8) . .
C35 C36 H36 119.0 . .
C31 C36 H36 119.0 . .
O8 C37 O7 123.5(5) . .
O8 C37 C38 119.4(5) . .
O7 C37 C38 117.0(5) . .
C43 C38 C39 118.9(4) . .
C43 C38 C37 119.4(4) . .
C39 C38 C37 121.8(4) . .
C40 C39 C38 119.0(4) . .
C40 C39 H39 120.5 . .
C38 C39 H39 120.5 . .
C39 C40 C41 122.4(4) . .
C39 C40 N11 120.1(4) . .
C41 C40 N11 117.5(4) . .
C42 C41 C40 118.4(4) . .
C42 C41 H41 120.8 . .
C40 C41 H41 120.8 . .
C43 C42 C41 119.3(4) . .
C43 C42 N12 117.0(4) . .
C41 C42 N12 123.7(4) . .
C38 C43 C42 121.9(4) . .
C38 C43 H43 119.0 . .
C42 C43 H43 119.0 . .
C45 C44 H44A 109.5 . .
C45 C44 H44B 109.5 . .
H44A C44 H44B 109.5 . .
C45 C44 H44C 109.5 . .
H44A C44 H44C 109.5 . .
H44B C44 H44C 109.5 . .
N9 C45 N11 108.5(4) . .
N9 C45 C44 125.8(5) . .
N11 C45 C44 125.7(4) . .
N10 C46 N11 109.3(4) . .
N10 C46 C47 126.2(5) . .
N11 C46 C47 124.5(4) . .
C46 C47 H47A 109.5 . .
C46 C47 H47B 109.5 . .
H47A C47 H47B 109.5 . .
C46 C47 H47C 109.5 . .
H47A C47 H47C 109.5 . .
H47B C47 H47C 109.5 . .
O9 C48 N12 122.0(5) . .
O9 C48 C49 120.8(5) . .
N12 C48 C49 117.1(4) . .
C50 C49 C54 118.3(5) . .
C50 C49 C48 123.7(5) . .
C54 C49 C48 118.0(5) . .
C49 C50 C51 120.8(6) . .
C49 C50 H50 119.6 . .
C51 C50 H50 119.6 . .
C52 C51 C50 119.0(6) . .
C52 C51 H51 120.5 . .
C50 C51 H51 120.5 . .
C53 C52 C51 121.3(6) . .
C53 C52 H52 119.3 . .
C51 C52 H52 119.3 . .
C52 C53 C54 119.1(6) . .
C52 C53 H53 120.4 . .
C54 C53 H53 120.4 . .
C53 C54 C49 121.3(6) . .
C53 C54 H54 119.4 . .
C49 C54 H54 119.4 . .
N6 Ag1A N10 123.6(2) 26_576 .
N6 Ag1A O1 134.2(2) 26_576 .
N10 Ag1A O1 97.1(2) . .
N6 Ag1B N10 125.6(2) 26_576 .
N6 Ag1B O1 134.3(2) 26_576 .
N10 Ag1B O1 100.1(2) . .
N9 Ag2A N5 126.0(2) . 26_576
N9 Ag2A O4 132.2(2) . .
N5 Ag2A O4 100.60(19) 26_576 .
N5 Ag2B O4 104.9(2) 26_576 .
N5 Ag2B N9 123.7(2) 26_576 .
O4 Ag2B N9 128.9(2) . .
N2 Ag3 N1 119.46(14) 17_676 .
N2 Ag3 O7 132.76(15) 17_676 11_564
N1 Ag3 O7 107.77(14) . 11_564
C9 N1 N2 108.1(4) . .
C9 N1 Ag3 131.8(3) . .
N2 N1 Ag3 119.6(2) . .
C10 N2 N1 107.2(3) . .
C10 N2 Ag3 131.7(3) . 17_676
N1 N2 Ag3 120.9(2) . 17_676
C10 N3 C9 107.1(3) . .
C10 N3 C4 127.1(4) . .
C9 N3 C4 125.6(4) . .
C12 N4 C6 129.1(4) . .
C12 N4 H4 115.4 . .
C6 N4 H4 115.4 . .
C28 N5 N6 106.7(4) . .
C28 N5 Ag2B 132.1(4) . 20_757
N6 N5 Ag2B 120.9(3) . 20_757
C28 N5 Ag2A 135.2(4) . 20_757
N6 N5 Ag2A 118.0(3) . 20_757
Ag2B N5 Ag2A 8.98(18) 20_757 20_757
C27 N6 N5 107.7(4) . .
C27 N6 Ag1A 136.1(4) . 20_757
N5 N6 Ag1A 115.9(3) . 20_757
C27 N6 Ag1B 137.5(4) . 20_757
N5 N6 Ag1B 114.7(3) . 20_757
Ag1A N6 Ag1B 7.4(3) 20_757 20_757
C27 N7 C28 105.9(4) . .
C27 N7 C22 128.5(4) . .
C28 N7 C22 125.3(4) . .
C30 N8 C24 130.0(6) . .
C30 N8 H8 115.0 . .
C24 N8 H8 115.0 . .
C45 N9 N10 108.8(4) . .
C45 N9 Ag2A 133.3(4) . .
N10 N9 Ag2A 117.5(3) . .
C45 N9 Ag2B 131.0(4) . .
N10 N9 Ag2B 117.6(3) . .
Ag2A N9 Ag2B 8.76(19) . .
C46 N10 N9 107.0(4) . .
C46 N10 Ag1B 134.3(4) . .
N9 N10 Ag1B 116.8(3) . .
C46 N10 Ag1A 136.2(4) . .
N9 N10 Ag1A 116.4(3) . .
Ag1B N10 Ag1A 7.0(3) . .
C45 N11 C46 106.4(4) . .
C45 N11 C40 127.6(4) . .
C46 N11 C40 126.0(4) . .
C48 N12 C42 127.7(4) . .
C48 N12 H12 116.1 . .
C42 N12 H12 116.1 . .
C1 O1 Ag1B 100.5(4) . .
C1 O1 Ag1A 106.2(4) . .
Ag1B O1 Ag1A 7.1(3) . .
C19 O4 Ag2B 111.7(4) . .
C19 O4 Ag2A 102.9(4) . .
Ag2B O4 Ag2A 8.96(18) . .
C37 O7 Ag3 103.5(4) . 11_564

loop_
_geom_bond_atom_site_label_1
_geom_bond_atom_site_label_2
_geom_bond_distance
_geom_bond_site_symmetry_2
C1 O1 1.222(8) .
C1 O2 1.247(7) .
C1 C2 1.525(8) .
C2 C7 1.375(8) .
C2 C3 1.387(6) .
C3 C4 1.372(7) .
C3 H3 0.9500 .
C4 C5 1.371(7) .
C4 N3 1.458(5) .
C5 C6 1.390(6) .
C5 H5 0.9500 .
C6 C7 1.377(8) .
C6 N4 1.411(7) .
C7 H7 0.9500 .
C8A C9 1.521(14) .
C8A H8A 0.9800 .
C8A H8B 0.9800 .
C8A H8C 0.9800 .
C8B C9 1.496(10) .
C8B H8D 0.9800 .
C8B H8E 0.9800 .
C8B H8F 0.9800 .
C9 N1 1.308(5) .
C9 N3 1.360(6) .
C10 N2 1.318(5) .
C10 N3 1.348(6) .
C10 C11 1.488(7) .
C11 H11A 0.9800 .
C11 H11B 0.9800 .
C11 H11C 0.9800 .
C12 O3 1.230(7) .
C12 N4 1.319(8) .
C12 C13 1.534(9) .
C13 C14 1.332(10) .
C13 C18 1.369(10) .
C14 C15 1.425(10) .
C14 H14 0.9500 .
C15 C16 1.360(12) .
C15 H15 0.9500 .
C16 C17 1.369(12) .
C16 H16 0.9500 .
C17 C18 1.390(11) .
C17 H17 0.9500 .
C18 H18 0.9500 .
C19 O4 1.243(8) .
C19 O5 1.276(7) .
C19 C20 1.523(8) .
C20 C21 1.375(6) .
C20 C25 1.377(7) .
C21 C22 1.368(7) .
C21 H21 0.9500 .
C22 C23 1.384(7) .
C22 N7 1.446(6) .
C23 C24 1.405(7) .
C23 H23 0.9500 .
C24 N8 1.387(7) .
C24 C25 1.390(8) .
C25 H25 0.9500 .
C26 C27 1.490(8) .
C26 H26A 0.9800 .
C26 H26B 0.9800 .
C26 H26C 0.9800 .
C27 N6 1.306(6) .
C27 N7 1.347(7) .
C28 N5 1.308(6) .
C28 N7 1.377(7) .
C28 C29A 1.517(13) .
C28 C29B 1.525(11) .
C29A H29A 0.9800 .
C29A H29B 0.9800 .
C29A H29C 0.9800 .
C29B H29D 0.9800 .
C29B H29E 0.9800 .
C29B H29F 0.9800 .
C30 O6 1.221(8) .
C30 N8 1.300(8) .
C30 C31 1.533(9) .
C31 C32 1.332(10) .
C31 C36 1.381(11) .
C32 C33 1.449(12) .
C32 H32 0.9500 .
C33 C34 1.312(12) .
C33 H33 0.9500 .
C34 C35 1.379(13) .
C34 H34 0.9500 .
C35 C36 1.381(11) .
C35 H35 0.9500 .
C36 H36 0.9500 .
C37 O8 1.235(7) .
C37 O7 1.265(7) .
C37 C38 1.505(7) .
C38 C43 1.377(7) .
C38 C39 1.402(6) .
C39 C40 1.368(7) .
C39 H39 0.9500 .
C40 C41 1.393(7) .
C40 N11 1.449(5) .
C41 C42 1.388(6) .
C41 H41 0.9500 .
C42 C43 1.387(7) .
C42 N12 1.403(6) .
C43 H43 0.9500 .
C44 C45 1.477(7) .
C44 H44A 0.9800 .
C44 H44B 0.9800 .
C44 H44C 0.9800 .
C45 N9 1.299(6) .
C45 N11 1.366(6) .
C46 N10 1.297(6) .
C46 N11 1.378(6) .
C46 C47 1.488(7) .
C47 H47A 0.9800 .
C47 H47B 0.9800 .
C47 H47C 0.9800 .
C48 O9 1.232(6) .
C48 N12 1.360(7) .
C48 C49 1.490(7) .
C49 C50 1.378(8) .
C49 C54 1.399(9) .
C50 C51 1.396(8) .
C50 H50 0.9500 .
C51 C52 1.385(11) .
C51 H51 0.9500 .
C52 C53 1.363(10) .
C52 H52 0.9500 .
C53 C54 1.383(8) .
C53 H53 0.9500 .
C54 H54 0.9500 .
Ag1A N6 2.196(5) 26_576
Ag1A N10 2.330(5) .
Ag1A O1 2.336(5) .
Ag1B N6 2.226(6) 26_576
Ag1B N10 2.257(6) .
Ag1B O1 2.304(6) .
Ag2A N9 2.136(5) .
Ag2A N5 2.264(6) 26_576
Ag2A O4 2.279(5) .
Ag2B N5 2.190(5) 26_576
Ag2B O4 2.218(6) .
Ag2B N9 2.256(5) .
Ag3 N2 2.204(3) 17_676
Ag3 N1 2.252(3) .
Ag3 O7 2.316(4) 11_564
N1 N2 1.383(5) .
N2 Ag3 2.204(3) 17_676
N4 H4 0.8800 .
N5 N6 1.403(6) .
N5 Ag2B 2.190(5) 20_757
N5 Ag2A 2.264(6) 20_757
N6 Ag1A 2.196(5) 20_757
N6 Ag1B 2.226(6) 20_757
N8 H8 0.8800 .
N9 N10 1.397(6) .
N12 H12 0.8800 .
O7 Ag3 2.316(4) 11_564
